data_7126105
loop_
_publ_author_name
'Ka\/lu\.za, Adrianna M'
'Mukherjee, Soumya'
'Wang, Shi-Qiang'
'O'Hearn, Daniel J'
'Zaworotko, Michael J.'

_publ_section_title
;
 [Cu(4-phenylpyridine)<sub>4</sub>(trifluoromethanesulfonate)<sub>2</sub>],
 a Werner complex that exhibits high selectivity for o-xylene.
;
_journal_issue 13
_journal_name_full 'Chemical communications (Cambridge, England)'
_journal_page_first 1940
_journal_page_last 1943
_journal_paper_doi 10.1039/c9cc09525j
_journal_volume 56
_journal_year 2020
_chemical_formula_moiety 'C46 H36 Cu F6 N4 O6 S2, 4(C8 H10)'
_chemical_formula_sum 'C78 H76 Cu F6 N4 O6 S2'
_chemical_formula_weight 1407.08
_space_group_crystal_system triclinic
_space_group_IT_number 2
_space_group_name_Hall '-P 1'
_space_group_name_H-M_alt 'P -1'
_atom_sites_solution_hydrogens geom
_atom_sites_solution_primary dual
_audit_creation_date 2019-09-10
_audit_creation_method
;
Olex2 1.2
(compiled 2018.05.29 svn.r3508 for OlexSys, GUI svn.r5506)
;
_audit_update_record
;
2019-12-07 deposited with the CCDC.	2020-01-06 downloaded from the CCDC.
;
_cell_angle_alpha 72.382(7)
_cell_angle_beta 74.260(7)
_cell_angle_gamma 69.168(6)
_cell_formula_units_Z 1
_cell_length_a 10.166(2)
_cell_length_b 13.051(3)
_cell_length_c 15.236(4)
_cell_measurement_reflns_used 9877
_cell_measurement_temperature 150
_cell_measurement_theta_max 28.660
_cell_measurement_theta_min 2.817
_cell_volume 1770.1(7)
_computing_cell_refinement 'SAINT V8.38A (?, 2016)'
_computing_data_reduction 'SAINT V8.38A (?, 2016)'
_computing_molecular_graphics 'Olex2 (Dolomanov et al., 2009)'
_computing_publication_material 'Olex2 (Dolomanov et al., 2009)'
_computing_structure_refinement 'ShelXL (Sheldrick, 2015)'
_computing_structure_solution 'ShelXT (Sheldrick, 2015)'
_diffrn_ambient_temperature 150
_diffrn_measured_fraction_theta_full 0.996
_diffrn_measured_fraction_theta_max 0.996
_diffrn_measurement_device_type 'Bruker D8 Quest Mo'
_diffrn_radiation_type MoK\a
_diffrn_radiation_wavelength 0.71076
_diffrn_reflns_av_R_equivalents 0.0236
_diffrn_reflns_av_unetI/netI 0.0221
_diffrn_reflns_Laue_measured_fraction_full 0.996
_diffrn_reflns_Laue_measured_fraction_max 0.996
_diffrn_reflns_limit_h_max 13
_diffrn_reflns_limit_h_min -13
_diffrn_reflns_limit_k_max 17
_diffrn_reflns_limit_k_min -17
_diffrn_reflns_limit_l_max 20
_diffrn_reflns_limit_l_min -20
_diffrn_reflns_number 37311
_diffrn_reflns_point_group_measured_fraction_full 0.996
_diffrn_reflns_point_group_measured_fraction_max 0.996
_diffrn_reflns_theta_full 25.243
_diffrn_reflns_theta_max 28.695
_diffrn_reflns_theta_min 2.817
_exptl_absorpt_coefficient_mu 0.439
_exptl_absorpt_correction_T_max 0.7458
_exptl_absorpt_correction_T_min 0.6846
_exptl_absorpt_correction_type multi-scan
_exptl_absorpt_process_details
'SADABS-2016/2 (Bruker,2016/2) was used for absorption correction. wR2(int) was 0.0525 before and 0.0410 after correction. The Ratio of minimum to maximum transmission is 0.9179. The \l/2 correction factor is Not present.'
_exptl_crystal_colour 'clear dark violet'
_exptl_crystal_colour_lustre clear
_exptl_crystal_colour_modifier dark
_exptl_crystal_colour_primary violet
_exptl_crystal_density_diffrn 1.320
_exptl_crystal_description block
_exptl_crystal_F_000 735
_exptl_crystal_size_max 0.41
_exptl_crystal_size_mid 0.35
_exptl_crystal_size_min 0.31
_refine_diff_density_max 1.190
_refine_diff_density_min -1.120
_refine_diff_density_rms 0.065
_refine_ls_extinction_method none
_refine_ls_goodness_of_fit_ref 1.035
_refine_ls_hydrogen_treatment constr
_refine_ls_matrix_type full
_refine_ls_number_parameters 502
_refine_ls_number_reflns 9116
_refine_ls_number_restraints 0
_refine_ls_restrained_S_all 1.035
_refine_ls_R_factor_all 0.0747
_refine_ls_R_factor_gt 0.0617
_refine_ls_shift/su_max 0.000
_refine_ls_shift/su_mean 0.000
_refine_ls_structure_factor_coef Fsqd
_refine_ls_weighting_details 'w=1/[\s^2^(Fo^2^)+(0.0818P)^2^+1.7078P] where P=(Fo^2^+2Fc^2^)/3'
_refine_ls_weighting_scheme calc
_refine_ls_wR_factor_gt 0.1599
_refine_ls_wR_factor_ref 0.1708
_reflns_Friedel_coverage 0.000
_reflns_number_gt 7563
_reflns_number_total 9116
_reflns_threshold_expression 'I > 2\s(I)'
_cod_data_source_file c9cc09525j2.cif
_cod_data_source_block SAMM_3_Cu_OTf_OX_MX
_cod_original_cell_volume 1769.9(7)
_cod_database_code 7126105
_shelx_shelxl_version_number 2018/1
_shelx_space_group_comment
;
The symmetry employed for this shelxl refinement is uniquely defined
by the following loop, which should always be used as a source of
symmetry information in preference to the above space-group names.
They are only intended as comments.
;
_shelx_estimated_absorpt_t_max 0.876
_shelx_estimated_absorpt_t_min 0.841
_olex2_refinement_description
;
1. Fixed Uiso
 At 1.2 times of:
  All C(H) groups
 At 1.5 times of:
  All C(H,H,H) groups
2. Others
 Sof(C10B)=Sof(H10B)=Sof(C11B)=Sof(H11B)=Sof(C12B)=Sof(H12B)=Sof(C13B)=
 Sof(H13B)=1-FVAR(1)
 Sof(C10A)=Sof(H10A)=Sof(C11A)=Sof(H11A)=Sof(C12A)=Sof(H12A)=Sof(C13A)=
 Sof(H13A)=FVAR(1)
 Sof(C20B)=Sof(C25B)=Sof(C24B)=Sof(H24B)=Sof(C23B)=Sof(H23B)=Sof(C22B)=
 Sof(H22B)=Sof(C21B)=Sof(H21B)=Sof(C26B)=Sof(H26A)=Sof(H26B)=Sof(H26C)=
 Sof(C27B)=Sof(H27D)=Sof(H27E)=Sof(H27F)=1-FVAR(2)
 Sof(C20A)=Sof(H20A)=Sof(H20B)=Sof(H20C)=Sof(C21A)=Sof(C26A)=Sof(C25A)=
 Sof(H25A)=Sof(C24A)=Sof(H24A)=Sof(C23A)=Sof(H23A)=Sof(C22A)=Sof(H22A)=
 Sof(C27A)=Sof(H27A)=Sof(H27B)=Sof(H27C)=FVAR(2)
 Sof(C30B)=Sof(H30D)=Sof(H30E)=Sof(H30F)=Sof(C33B)=Sof(H33B)=Sof(C32B)=
 Sof(H32B)=Sof(C31B)=Sof(C37B)=Sof(H37D)=Sof(C35B)=Sof(C34B)=Sof(H34B)=
 Sof(C36B)=Sof(H36A)=Sof(H36B)=Sof(H36C)=1-FVAR(3)
 Sof(C30A)=Sof(H30A)=Sof(H30B)=Sof(H30C)=Sof(C31A)=Sof(C36A)=Sof(C35A)=
 Sof(H35A)=Sof(C34A)=Sof(H34A)=Sof(C33A)=Sof(H33A)=Sof(C32A)=Sof(H32A)=
 Sof(C37A)=Sof(H37A)=Sof(H37B)=Sof(H37C)=FVAR(3)
3.a Aromatic/amide H refined with riding coordinates:
 C1(H1), C2(H2), C4(H4), C5(H5), C7(H7), C8(H8), C9(H9), C10(H10), C10A(H10A),
 C10B(H10B), C11(H11), C11A(H11A), C11B(H11B), C12A(H12A), C12B(H12B),
 C13A(H13A), C13B(H13B), C14(H14), C15(H15), C16(H16), C17(H17), C18(H18),
 C25A(H25A), C24A(H24A), C23A(H23A), C22A(H22A), C24B(H24B), C23B(H23B),
 C22B(H22B), C21B(H21B), C35A(H35A), C34A(H34A), C33A(H33A), C32A(H32A),
 C33B(H33B), C32B(H32B), C37B(H37D), C34B(H34B)
3.b Fitted hexagon refined as free rotating group:
 C21A(C26A,C25A,C24A,C23A,C22A), C20B(C25B,C24B,C23B,C22B,C21B), C31A(C36A,
 C35A,C34A,C33A,C32A), C33B(C32B,C31B,C37B,C35B,C34B)
3.c Idealised Me refined as rotating group:
 C20A(H20A,H20B,H20C), C27A(H27A,H27B,H27C), C26B(H26A,H26B,H26C), C27B(H27D,
 H27E,H27F), C30A(H30A,H30B,H30C), C37A(H37A,H37B,H37C), C30B(H30D,H30E,H30F),
 C36B(H36A,H36B,H36C)
;
_olex2_submission_special_instructions 'No special instructions were received'

loop_
_space_group_symop_operation_xyz
'x, y, z'
'-x, -y, -z'

loop_
_atom_site_label
_atom_site_type_symbol
_atom_site_fract_x
_atom_site_fract_y
_atom_site_fract_z
_atom_site_U_iso_or_equiv
_atom_site_adp_type
_atom_site_occupancy
_atom_site_site_symmetry_order
_atom_site_calc_flag
_atom_site_refinement_flags_posn
_atom_site_refinement_flags_adp
_atom_site_refinement_flags_occupancy
_atom_site_disorder_assembly
_atom_site_disorder_group
Cu1 Cu 0.500000 0.500000 0.500000 0.03517(13) Uani 1 2 d S T P A .
S1 S 0.89901(7) 0.43952(6) 0.36207(5) 0.04536(17) Uani 1 1 d . . . . .
F1 F 0.8335(3) 0.3219(2) 0.27698(14) 0.0765(6) Uani 1 1 d . . . . .
F2 F 1.0575(3) 0.3053(2) 0.2506(2) 0.1110(10) Uani 1 1 d . . . . .
F3 F 0.9577(3) 0.22300(16) 0.38183(16) 0.0745(6) Uani 1 1 d . . . . .
O1 O 0.76418(16) 0.43966(13) 0.42444(11) 0.0349(3) Uani 1 1 d . . . . .
O2 O 0.8879(3) 0.5308(2) 0.28113(18) 0.0838(9) Uani 1 1 d . . . . .
O3 O 1.0175(2) 0.4135(2) 0.4068(2) 0.0750(8) Uani 1 1 d . . . . .
N1 N 0.4372(2) 0.52357(14) 0.37811(13) 0.0323(4) Uani 1 1 d . . . . .
N2 N 0.5033(2) 0.33567(15) 0.53672(13) 0.0324(4) Uani 1 1 d . . . . .
C1 C 0.3075(3) 0.5246(3) 0.37382(18) 0.0559(8) Uani 1 1 d . . . . .
H1 H 0.241334 0.514166 0.430841 0.067 Uiso 1 1 calc R . . . .
C2 C 0.2640(3) 0.5398(3) 0.29152(17) 0.0464(6) Uani 1 1 d . . . . .
H2 H 0.170118 0.539482 0.292936 0.056 Uiso 1 1 calc R . . . .
C3 C 0.3564(2) 0.55551(16) 0.20696(14) 0.0279(4) Uani 1 1 d . . . . .
C4 C 0.4915(3) 0.5534(3) 0.21173(17) 0.0467(6) Uani 1 1 d . . . . .
H4 H 0.560327 0.562319 0.155849 0.056 Uiso 1 1 calc R . . . .
C5 C 0.5270(3) 0.5386(2) 0.29667(17) 0.0450(6) Uani 1 1 d . . . . .
H5 H 0.619936 0.539191 0.297291 0.054 Uiso 1 1 calc R . . . .
C6 C 0.3120(2) 0.57211(19) 0.11774(15) 0.0345(4) Uani 1 1 d . . . . .
C7 C 0.2042(3) 0.5332(3) 0.1147(2) 0.0540(7) Uani 1 1 d . . . . .
H7 H 0.158327 0.493596 0.170794 0.065 Uiso 1 1 calc R . . . .
C8 C 0.1620(4) 0.5510(3) 0.0310(3) 0.0722(10) Uani 1 1 d . . . . .
H8 H 0.089397 0.521817 0.029725 0.087 Uiso 1 1 calc R . . . .
C9 C 0.2239(4) 0.6104(4) -0.0498(3) 0.0798(12) Uani 1 1 d . . . . .
H9 H 0.190658 0.626909 -0.106604 0.096 Uiso 1 1 calc R . . . .
C10 C 0.3326(6) 0.6452(6) -0.0481(2) 0.111(2) Uani 1 1 d . . . . .
H10 H 0.378866 0.683312 -0.104899 0.133 Uiso 1 1 calc R . . . .
C10A C 0.3946(5) 0.3077(3) 0.5411(4) 0.0330(11) Uani 0.524(7) 1 d . . . A 1
H10A H 0.310439 0.365089 0.524591 0.040 Uiso 0.524(7) 1 calc R . . A 1
C10B C 0.3895(5) 0.2966(4) 0.6015(5) 0.0392(14) Uani 0.476(7) 1 d . . . A 2
H10B H 0.307798 0.350198 0.626685 0.047 Uiso 0.476(7) 1 calc R . . A 2
C11 C 0.3785(4) 0.6267(4) 0.0344(2) 0.0807(13) Uani 1 1 d . . . . .
H11 H 0.455996 0.651636 0.033742 0.097 Uiso 1 1 calc R . . . .
C11A C 0.3927(5) 0.1971(4) 0.5688(4) 0.0334(11) Uani 0.524(7) 1 d . . . A 1
H11A H 0.306925 0.181338 0.572084 0.040 Uiso 0.524(7) 1 calc R . . A 1
C11B C 0.3938(5) 0.1850(4) 0.6286(5) 0.0390(15) Uani 0.476(7) 1 d . . . A 2
H11B H 0.316640 0.161890 0.671329 0.047 Uiso 0.476(7) 1 calc R . . A 2
C12 C 0.9394(3) 0.3161(3) 0.3153(2) 0.0546(7) Uani 1 1 d . . . . .
C12A C 0.6294(5) 0.2556(4) 0.5534(4) 0.0321(10) Uani 0.524(7) 1 d . . . A 1
H12A H 0.712389 0.277322 0.545722 0.039 Uiso 0.524(7) 1 calc R . . A 1
C12B C 0.6068(7) 0.2557(4) 0.5056(5) 0.0436(16) Uani 0.476(7) 1 d . . . A 2
H12B H 0.683664 0.277157 0.461125 0.052 Uiso 0.476(7) 1 calc R . . A 2
C13 C 0.5159(2) -0.01209(17) 0.62291(15) 0.0312(4) Uani 1 1 d . . . . .
C13A C 0.6365(5) 0.1433(4) 0.5815(4) 0.0334(11) Uani 0.524(7) 1 d . . . A 1
H13A H 0.724308 0.088305 0.594018 0.040 Uiso 0.524(7) 1 calc R . . A 1
C13B C 0.6180(6) 0.1422(4) 0.5300(5) 0.0413(16) Uani 0.476(7) 1 d . . . A 2
H13B H 0.699160 0.089773 0.502990 0.050 Uiso 0.476(7) 1 calc R . . A 2
C14 C 0.6421(3) -0.0980(2) 0.6144(2) 0.0522(7) Uani 1 1 d . . . . .
H14 H 0.730034 -0.080809 0.588691 0.063 Uiso 1 1 calc R . . . .
C15 C 0.6417(3) -0.2097(2) 0.6431(3) 0.0581(8) Uani 1 1 d . . . . .
H15 H 0.729351 -0.268053 0.635282 0.070 Uiso 1 1 calc R . . . .
C16 C 0.5178(3) -0.2364(2) 0.6822(2) 0.0482(6) Uani 1 1 d . . . . .
H16 H 0.518413 -0.312894 0.702829 0.058 Uiso 1 1 calc R . . . .
C17 C 0.3927(3) -0.1518(3) 0.6913(3) 0.0733(11) Uani 1 1 d . . . . .
H17 H 0.305525 -0.169873 0.718714 0.088 Uiso 1 1 calc R . . . .
C18 C 0.3903(3) -0.0401(2) 0.6613(3) 0.0624(9) Uani 1 1 d . . . . .
H18 H 0.301655 0.017725 0.667073 0.075 Uiso 1 1 calc R . . . .
C25 C 0.5129(2) 0.10774(16) 0.59216(15) 0.0288(4) Uani 1 1 d . . . . .
C20A C 1.0386(10) 0.1789(9) 0.8375(7) 0.091(3) Uiso 0.544(9) 1 d . . . B 1
H20A H 0.950707 0.188240 0.884833 0.137 Uiso 0.544(9) 1 calc GR . . B 1
H20B H 1.059166 0.251234 0.811447 0.137 Uiso 0.544(9) 1 calc GR . . B 1
H20C H 1.118459 0.123363 0.866353 0.137 Uiso 0.544(9) 1 calc GR . . B 1
C21A C 1.0208(6) 0.1416(4) 0.7656(3) 0.0558(16) Uiso 0.544(9) 1 d . . . B 1
C26A C 1.0037(7) 0.0365(4) 0.7792(3) 0.056(2) Uiso 0.544(9) 1 d G . . B 1
C25A C 0.9907(7) 0.0033(4) 0.7042(4) 0.079(2) Uiso 0.544(9) 1 d G . . B 1
H25A H 0.979010 -0.068534 0.713482 0.095 Uiso 0.544(9) 1 calc R . . B 1
C24A C 0.9947(7) 0.0752(5) 0.6157(3) 0.086(2) Uiso 0.544(9) 1 d G . . B 1
H24A H 0.985749 0.052477 0.564465 0.103 Uiso 0.544(9) 1 calc R . . B 1
C23A C 1.0117(6) 0.1803(5) 0.6021(3) 0.0606(18) Uiso 0.544(9) 1 d G . . B 1
H23A H 1.014463 0.229404 0.541614 0.073 Uiso 0.544(9) 1 calc R . . B 1
C22A C 1.0248(5) 0.2135(3) 0.6771(4) 0.0534(15) Uiso 0.544(9) 1 d G . . B 1
H22A H 1.036437 0.285323 0.667781 0.064 Uiso 0.544(9) 1 calc R . . B 1
C27A C 1.0092(13) -0.0447(10) 0.8740(8) 0.101(3) Uiso 0.544(9) 1 d . . . B 1
H27A H 1.107689 -0.073628 0.885298 0.151 Uiso 0.544(9) 1 calc GR . . B 1
H27B H 0.976645 -0.107491 0.875383 0.151 Uiso 0.544(9) 1 calc GR . . B 1
H27C H 0.946684 -0.005494 0.922804 0.151 Uiso 0.544(9) 1 calc GR . . B 1
C20B C 1.0098(10) 0.1223(7) 0.7914(4) 0.080(3) Uiso 0.456(9) 1 d . . . B 2
C25B C 0.9966(10) 0.0308(5) 0.7697(5) 0.068(4) Uiso 0.456(9) 1 d G . . B 2
C24B C 0.9915(10) 0.0355(6) 0.6782(6) 0.087(3) Uiso 0.456(9) 1 d G . . B 2
H24B H 0.982498 -0.027010 0.663356 0.104 Uiso 0.456(9) 1 calc R . . B 2
C23B C 0.9996(9) 0.1318(8) 0.6085(4) 0.089(3) Uiso 0.456(9) 1 d G . . B 2
H23B H 0.996084 0.135117 0.546034 0.106 Uiso 0.456(9) 1 calc R . . B 2
C22B C 1.0128(8) 0.2234(6) 0.6303(5) 0.079(3) Uiso 0.456(9) 1 d G . . B 2
H22B H 1.018289 0.289189 0.582655 0.095 Uiso 0.456(9) 1 calc R . . B 2
C21B C 1.0179(8) 0.2186(5) 0.7217(6) 0.088(3) Uiso 0.456(9) 1 d G . . B 2
H21B H 1.026911 0.281133 0.736599 0.106 Uiso 0.456(9) 1 calc R . . B 2
C26B C 0.9927(13) -0.0670(10) 0.8439(9) 0.092(3) Uiso 0.456(9) 1 d . . . B 2
H26A H 1.083601 -0.098188 0.866627 0.138 Uiso 0.456(9) 1 calc GR . . B 2
H26B H 0.977777 -0.123532 0.820604 0.138 Uiso 0.456(9) 1 calc GR . . B 2
H26C H 0.914036 -0.046248 0.895270 0.138 Uiso 0.456(9) 1 calc GR . . B 2
C27B C 1.0091(16) 0.1318(13) 0.8864(10) 0.109(4) Uiso 0.456(9) 1 d . . . B 2
H27D H 0.920971 0.120634 0.928547 0.164 Uiso 0.456(9) 1 calc GR . . B 2
H27E H 1.013781 0.206713 0.882783 0.164 Uiso 0.456(9) 1 calc GR . . B 2
H27F H 1.092119 0.074284 0.910454 0.164 Uiso 0.456(9) 1 calc GR . . B 2
C30A C 0.3715(12) 0.9139(8) -0.0394(8) 0.128(3) Uani 0.733(8) 1 d . . . C 1
H30A H 0.303631 0.869747 -0.014795 0.191 Uiso 0.733(8) 1 calc GR . . C 1
H30B H 0.388807 0.931934 -0.108038 0.191 Uiso 0.733(8) 1 calc GR . . C 1
H30C H 0.331573 0.983856 -0.017255 0.191 Uiso 0.733(8) 1 calc GR . . C 1
C31A C 0.5087(5) 0.8475(4) -0.0062(4) 0.0810(18) Uani 0.733(8) 1 d . . . C 1
C36A C 0.5152(3) 0.8230(4) 0.0881(3) 0.0653(15) Uani 0.733(8) 1 d G . . C 1
C35A C 0.6443(4) 0.7619(4) 0.1184(3) 0.0692(16) Uani 0.733(8) 1 d G . . C 1
H35A H 0.648717 0.745141 0.182920 0.083 Uiso 0.733(8) 1 calc R . . C 1
C34A C 0.7668(3) 0.7253(4) 0.0544(4) 0.077(2) Uani 0.733(8) 1 d G . . C 1
H34A H 0.855027 0.683567 0.075061 0.092 Uiso 0.733(8) 1 calc R . . C 1
C33A C 0.7603(6) 0.7498(6) -0.0400(4) 0.095(4) Uani 0.733(8) 1 d G . . C 1
H33A H 0.844055 0.724843 -0.083803 0.114 Uiso 0.733(8) 1 calc R . . C 1
C32A C 0.6312(8) 0.8109(6) -0.0703(2) 0.093(4) Uani 0.733(8) 1 d G . . C 1
H32A H 0.626772 0.827695 -0.134810 0.111 Uiso 0.733(8) 1 calc R . . C 1
C37A C 0.3849(7) 0.8601(7) 0.1610(5) 0.098(2) Uani 0.733(8) 1 d . . . C 1
H37A H 0.354860 0.942349 0.150747 0.148 Uiso 0.733(8) 1 calc GR . . C 1
H37B H 0.408837 0.825904 0.223693 0.148 Uiso 0.733(8) 1 calc GR . . C 1
H37C H 0.306833 0.836144 0.155843 0.148 Uiso 0.733(8) 1 calc GR . . C 1
C30B C 0.419(3) 0.944(2) -0.122(2) 0.113(8) Uani 0.267(8) 1 d . . . C 2
H30D H 0.431552 1.018878 -0.149917 0.169 Uiso 0.267(8) 1 calc GR . . C 2
H30E H 0.321721 0.951317 -0.086146 0.169 Uiso 0.267(8) 1 calc GR . . C 2
H30F H 0.435586 0.905154 -0.171656 0.169 Uiso 0.267(8) 1 calc GR . . C 2
C33B C 0.7386(15) 0.7409(13) -0.0195(13) 0.091(9) Uani 0.267(8) 1 d . . . C 2
H33B H 0.827982 0.688224 -0.036599 0.109 Uiso 0.267(8) 1 calc R . . C 2
C32B C 0.6513(19) 0.8026(14) -0.0855(8) 0.087(9) Uani 0.267(8) 1 d G . . C 2
H32B H 0.681108 0.792104 -0.147715 0.104 Uiso 0.267(8) 1 calc R . . C 2
C31B C 0.5205(16) 0.8798(11) -0.0605(10) 0.077(5) Uani 0.267(8) 1 d G . . C 2
C37B C 0.4769(14) 0.8952(10) 0.0305(12) 0.088(6) Uani 0.267(8) 1 d G . . C 2
H37D H 0.387511 0.947888 0.047629 0.105 Uiso 0.267(8) 1 calc R . . C 2
C35B C 0.564(2) 0.8335(13) 0.0965(7) 0.107(11) Uani 0.267(8) 1 d G . . C 2
C34B C 0.695(2) 0.7564(13) 0.0715(11) 0.088(7) Uani 0.267(8) 1 d G . . C 2
H34B H 0.754618 0.714177 0.116634 0.106 Uiso 0.267(8) 1 calc R . . C 2
C36B C 0.539(5) 0.842(2) 0.1904(13) 0.20(2) Uani 0.267(8) 1 d . . . C 2
H36A H 0.605912 0.876931 0.196848 0.296 Uiso 0.267(8) 1 calc GR . . C 2
H36B H 0.554206 0.766449 0.231879 0.296 Uiso 0.267(8) 1 calc GR . . C 2
H36C H 0.440687 0.888054 0.207550 0.296 Uiso 0.267(8) 1 calc GR . . C 2

loop_
_atom_site_aniso_label
_atom_site_aniso_U_11
_atom_site_aniso_U_22
_atom_site_aniso_U_33
_atom_site_aniso_U_23
_atom_site_aniso_U_13
_atom_site_aniso_U_12
Cu1 0.0562(3) 0.02142(18) 0.0313(2) -0.00262(13) -0.01575(17) -0.01272(16)
S1 0.0393(3) 0.0451(3) 0.0526(4) -0.0219(3) 0.0176(3) -0.0240(3)
F1 0.1022(16) 0.0877(15) 0.0577(11) -0.0328(10) -0.0196(11) -0.0324(12)
F2 0.0984(18) 0.123(2) 0.1121(19) -0.0853(18) 0.0645(15) -0.0478(16)
F3 0.0953(15) 0.0441(10) 0.0809(14) -0.0269(9) -0.0184(11) -0.0048(10)
O1 0.0312(8) 0.0350(8) 0.0357(8) -0.0108(6) 0.0061(6) -0.0132(6)
O2 0.103(2) 0.0602(14) 0.0659(15) -0.0053(11) 0.0358(14) -0.0440(14)
O3 0.0372(11) 0.0888(17) 0.121(2) -0.0608(16) 0.0036(12) -0.0274(11)
N1 0.0422(10) 0.0239(8) 0.0313(9) -0.0061(7) -0.0093(7) -0.0086(7)
N2 0.0433(10) 0.0226(8) 0.0313(9) -0.0040(6) -0.0088(7) -0.0100(7)
C1 0.0339(12) 0.096(2) 0.0310(12) -0.0209(13) 0.0017(9) -0.0124(13)
C2 0.0282(11) 0.0742(18) 0.0351(12) -0.0162(12) -0.0008(9) -0.0139(11)
C3 0.0332(10) 0.0206(8) 0.0291(9) -0.0031(7) -0.0063(8) -0.0090(7)
C4 0.0429(13) 0.0694(17) 0.0287(11) 0.0063(11) -0.0049(9) -0.0335(13)
C5 0.0450(13) 0.0582(15) 0.0375(12) 0.0084(11) -0.0142(10) -0.0333(12)
C6 0.0384(11) 0.0315(10) 0.0319(10) -0.0060(8) -0.0083(9) -0.0082(9)
C7 0.0578(17) 0.0640(18) 0.0523(16) -0.0112(13) -0.0195(13) -0.0270(14)
C8 0.073(2) 0.084(2) 0.079(2) -0.030(2) -0.0419(19) -0.0149(18)
C9 0.080(2) 0.108(3) 0.0498(18) -0.0280(19) -0.0359(18) 0.000(2)
C10 0.103(3) 0.190(6) 0.0313(16) 0.014(2) -0.0226(19) -0.058(4)
C10A 0.033(2) 0.0221(19) 0.042(3) -0.0045(17) -0.0097(18) -0.0065(15)
C10B 0.037(3) 0.022(2) 0.046(4) -0.005(2) 0.005(2) -0.0070(18)
C11 0.083(2) 0.129(4) 0.0351(14) 0.0196(18) -0.0217(15) -0.062(2)
C11A 0.030(2) 0.026(2) 0.043(3) -0.0021(18) -0.0091(18) -0.0113(15)
C11B 0.031(2) 0.022(2) 0.054(4) -0.005(2) 0.007(2) -0.0098(17)
C12 0.0529(16) 0.0651(18) 0.0515(15) -0.0346(14) 0.0102(12) -0.0213(14)
C12A 0.035(2) 0.0240(19) 0.038(3) -0.0006(17) -0.0076(18) -0.0136(15)
C12B 0.045(3) 0.031(3) 0.049(4) -0.008(2) 0.013(3) -0.021(2)
C13 0.0311(10) 0.0219(9) 0.0371(10) -0.0020(8) -0.0054(8) -0.0084(8)
C13A 0.028(2) 0.0231(19) 0.045(3) -0.0024(18) -0.0077(18) -0.0069(15)
C13B 0.035(3) 0.026(2) 0.054(4) -0.012(2) 0.009(2) -0.0092(19)
C14 0.0324(12) 0.0270(11) 0.088(2) -0.0130(12) 0.0023(12) -0.0083(9)
C15 0.0464(15) 0.0252(11) 0.090(2) -0.0163(13) 0.0004(14) -0.0029(10)
C16 0.0609(16) 0.0248(11) 0.0558(15) -0.0010(10) -0.0090(12) -0.0174(11)
C17 0.0451(16) 0.0363(14) 0.116(3) 0.0148(16) -0.0025(17) -0.0213(12)
C18 0.0335(13) 0.0300(12) 0.098(2) 0.0108(13) -0.0005(14) -0.0097(10)
C25 0.0284(10) 0.0227(9) 0.0333(10) -0.0049(7) -0.0051(8) -0.0072(7)
C30A 0.164(9) 0.115(6) 0.124(7) -0.009(5) -0.084(7) -0.038(6)
C31A 0.102(5) 0.070(4) 0.081(4) -0.012(3) -0.023(4) -0.037(4)
C36A 0.061(3) 0.069(4) 0.073(3) -0.028(3) 0.002(2) -0.029(3)
C35A 0.058(3) 0.073(4) 0.076(4) -0.016(3) 0.007(3) -0.035(3)
C34A 0.062(4) 0.067(4) 0.101(5) -0.030(3) 0.010(3) -0.027(3)
C33A 0.111(7) 0.082(6) 0.089(6) -0.038(5) 0.037(5) -0.050(5)
C32A 0.132(10) 0.079(7) 0.072(4) -0.024(5) 0.014(6) -0.055(7)
C37A 0.064(3) 0.119(6) 0.106(5) -0.046(4) 0.016(3) -0.026(3)
C30B 0.131(18) 0.104(15) 0.14(2) -0.036(14) -0.045(16) -0.053(14)
C33B 0.092(14) 0.064(11) 0.085(14) 0.022(10) 0.002(12) -0.032(11)
C32B 0.091(18) 0.072(16) 0.090(15) -0.034(13) 0.013(14) -0.026(13)
C31B 0.088(12) 0.054(9) 0.093(12) 0.003(9) -0.011(10) -0.047(8)
C37B 0.100(12) 0.055(9) 0.115(15) -0.034(10) 0.023(11) -0.050(9)
C35B 0.23(3) 0.085(13) 0.057(8) -0.005(9) -0.025(14) -0.119(19)
C34B 0.104(19) 0.065(12) 0.101(16) -0.004(11) -0.002(14) -0.056(13)
C36B 0.44(6) 0.17(3) 0.058(10) -0.012(13) -0.001(19) -0.23(4)

loop_
_atom_type_symbol
_atom_type_description
_atom_type_scat_dispersion_real
_atom_type_scat_dispersion_imag
_atom_type_scat_source
C C 0.0033 0.0016 'International Tables Vol C Tables 4.2.6.8 and 6.1.1.4'
H H 0.0000 0.0000 'International Tables Vol C Tables 4.2.6.8 and 6.1.1.4'
Cu Cu 0.3201 1.2651 'International Tables Vol C Tables 4.2.6.8 and 6.1.1.4'
F F 0.0171 0.0103 'International Tables Vol C Tables 4.2.6.8 and 6.1.1.4'
N N 0.0061 0.0033 'International Tables Vol C Tables 4.2.6.8 and 6.1.1.4'
O O 0.0106 0.0060 'International Tables Vol C Tables 4.2.6.8 and 6.1.1.4'
S S 0.1246 0.1234 'International Tables Vol C Tables 4.2.6.8 and 6.1.1.4'

loop_
_geom_angle_atom_site_label_1
_geom_angle_atom_site_label_2
_geom_angle_atom_site_label_3
_geom_angle
_geom_angle_site_symmetry_1
_geom_angle_site_symmetry_3
_geom_angle_publ_flag
N1 Cu1 O1 91.82(7) . . ?
N1 Cu1 O1 88.18(7) 2_666 . ?
N1 Cu1 N1 180.0 2_666 . ?
N1 Cu1 N2 91.18(7) 2_666 2_666 ?
N1 Cu1 N2 88.82(7) . 2_666 ?
N1 Cu1 N2 88.82(7) 2_666 . ?
N1 Cu1 N2 91.18(7) . . ?
N2 Cu1 O1 89.04(7) . . ?
N2 Cu1 O1 90.96(7) 2_666 . ?
N2 Cu1 N2 180.0 . 2_666 ?
O1 S1 C12 102.08(12) . . ?
O2 S1 O1 113.59(14) . . ?
O2 S1 O3 116.41(18) . . ?
O2 S1 C12 103.69(16) . . ?
O3 S1 O1 115.21(14) . . ?
O3 S1 C12 103.30(15) . . ?
S1 O1 Cu1 161.93(10) . . ?
C1 N1 Cu1 123.27(16) . . ?
C1 N1 C5 116.4(2) . . ?
C5 N1 Cu1 120.35(16) . . ?
C10A N2 Cu1 121.7(2) . . ?
C10A N2 C12A 120.6(3) . . ?
C10B N2 Cu1 122.9(2) . . ?
C12A N2 Cu1 117.7(2) . . ?
C12B N2 Cu1 124.2(2) . . ?
C12B N2 C10B 112.9(3) . . ?
N1 C1 H1 118.1 . . ?
N1 C1 C2 123.8(2) . . ?
C2 C1 H1 118.1 . . ?
C1 C2 H2 119.9 . . ?
C1 C2 C3 120.1(2) . . ?
C3 C2 H2 119.9 . . ?
C2 C3 C4 115.9(2) . . ?
C2 C3 C6 121.1(2) . . ?
C4 C3 C6 123.0(2) . . ?
C3 C4 H4 119.7 . . ?
C5 C4 C3 120.6(2) . . ?
C5 C4 H4 119.7 . . ?
N1 C5 C4 123.1(2) . . ?
N1 C5 H5 118.4 . . ?
C4 C5 H5 118.4 . . ?
C7 C6 C3 121.4(2) . . ?
C7 C6 C11 117.9(3) . . ?
C11 C6 C3 120.8(2) . . ?
C6 C7 H7 119.6 . . ?
C6 C7 C8 120.8(3) . . ?
C8 C7 H7 119.6 . . ?
C7 C8 H8 119.8 . . ?
C9 C8 C7 120.4(3) . . ?
C9 C8 H8 119.8 . . ?
C8 C9 H9 120.4 . . ?
C10 C9 C8 119.1(3) . . ?
C10 C9 H9 120.4 . . ?
C9 C10 H10 119.3 . . ?
C9 C10 C11 121.5(4) . . ?
C11 C10 H10 119.3 . . ?
N2 C10A H10A 118.6 . . ?
N2 C10A C11A 122.8(4) . . ?
C11A C10A H10A 118.6 . . ?
N2 C10B H10B 118.6 . . ?
C11B C10B N2 122.9(4) . . ?
C11B C10B H10B 118.6 . . ?
C6 C11 C10 120.2(4) . . ?
C6 C11 H11 119.9 . . ?
C10 C11 H11 119.9 . . ?
C10A C11A H11A 119.0 . . ?
C10A C11A C25 122.1(4) . . ?
C25 C11A H11A 119.0 . . ?
C10B C11B H11B 120.9 . . ?
C10B C11B C25 118.3(4) . . ?
C25 C11B H11B 120.9 . . ?
F1 C12 S1 111.6(2) . . ?
F2 C12 S1 111.4(2) . . ?
F2 C12 F1 108.0(3) . . ?
F3 C12 S1 111.2(2) . . ?
F3 C12 F1 106.6(3) . . ?
F3 C12 F2 107.8(3) . . ?
N2 C12A H12A 120.0 . . ?
N2 C12A C13A 120.1(4) . . ?
C13A C12A H12A 120.0 . . ?
N2 C12B H12B 116.4 . . ?
N2 C12B C13B 127.2(4) . . ?
C13B C12B H12B 116.4 . . ?
C14 C13 C18 118.2(2) . . ?
C14 C13 C25 121.7(2) . . ?
C18 C13 C25 120.1(2) . . ?
C12A C13A H13A 119.4 . . ?
C12A C13A C25 121.1(4) . . ?
C25 C13A H13A 119.4 . . ?
C12B C13B H13B 120.6 . . ?
C25 C13B C12B 118.7(4) . . ?
C25 C13B H13B 120.6 . . ?
C13 C14 H14 119.8 . . ?
C13 C14 C15 120.5(2) . . ?
C15 C14 H14 119.8 . . ?
C14 C15 H15 119.6 . . ?
C16 C15 C14 120.8(2) . . ?
C16 C15 H15 119.6 . . ?
C15 C16 H16 120.5 . . ?
C15 C16 C17 119.0(2) . . ?
C17 C16 H16 120.5 . . ?
C16 C17 H17 119.5 . . ?
C16 C17 C18 121.1(3) . . ?
C18 C17 H17 119.5 . . ?
C13 C18 C17 120.4(3) . . ?
C13 C18 H18 119.8 . . ?
C17 C18 H18 119.8 . . ?
C11A C25 C13 124.1(2) . . ?
C11A C25 C13A 113.2(3) . . ?
C11B C25 C13 117.4(3) . . ?
C13A C25 C13 122.7(2) . . ?
C13B C25 C11B 120.0(3) . . ?
C13B C25 C13 122.6(3) . . ?
H20A C20A H20B 109.5 . . ?
H20A C20A H20C 109.5 . . ?
H20B C20A H20C 109.5 . . ?
C21A C20A H20A 109.5 . . ?
C21A C20A H20B 109.5 . . ?
C21A C20A H20C 109.5 . . ?
C26A C21A C20A 122.9(6) . . ?
C26A C21A C22A 120.0 . . ?
C22A C21A C20A 117.1(6) . . ?
C21A C26A C25A 120.0 . . ?
C21A C26A C27A 119.9(6) . . ?
C25A C26A C27A 119.9(6) . . ?
C26A C25A H25A 120.0 . . ?
C24A C25A C26A 120.0 . . ?
C24A C25A H25A 120.0 . . ?
C25A C24A H24A 120.0 . . ?
C25A C24A C23A 120.0 . . ?
C23A C24A H24A 120.0 . . ?
C24A C23A H23A 120.0 . . ?
C24A C23A C22A 120.0 . . ?
C22A C23A H23A 120.0 . . ?
C21A C22A H22A 120.0 . . ?
C23A C22A C21A 120.0 . . ?
C23A C22A H22A 120.0 . . ?
C26A C27A H27A 109.5 . . ?
C26A C27A H27B 109.5 . . ?
C26A C27A H27C 109.5 . . ?
H27A C27A H27B 109.5 . . ?
H27A C27A H27C 109.5 . . ?
H27B C27A H27C 109.5 . . ?
C25B C20B C21B 120.0 . . ?
C25B C20B C27B 126.1(8) . . ?
C21B C20B C27B 113.8(8) . . ?
C20B C25B C26B 117.4(8) . . ?
C24B C25B C20B 120.0 . . ?
C24B C25B C26B 122.6(8) . . ?
C25B C24B H24B 120.0 . . ?
C23B C24B C25B 120.0 . . ?
C23B C24B H24B 120.0 . . ?
C24B C23B H23B 120.0 . . ?
C24B C23B C22B 120.0 . . ?
C22B C23B H23B 120.0 . . ?
C23B C22B H22B 120.0 . . ?
C23B C22B C21B 120.0 . . ?
C21B C22B H22B 120.0 . . ?
C20B C21B H21B 120.0 . . ?
C22B C21B C20B 120.0 . . ?
C22B C21B H21B 120.0 . . ?
C25B C26B H26A 109.5 . . ?
C25B C26B H26B 109.5 . . ?
C25B C26B H26C 109.5 . . ?
H26A C26B H26B 109.5 . . ?
H26A C26B H26C 109.5 . . ?
H26B C26B H26C 109.5 . . ?
C20B C27B H27D 109.5 . . ?
C20B C27B H27E 109.5 . . ?
C20B C27B H27F 109.5 . . ?
H27D C27B H27E 109.5 . . ?
H27D C27B H27F 109.5 . . ?
H27E C27B H27F 109.5 . . ?
H30A C30A H30B 109.5 . . ?
H30A C30A H30C 109.5 . . ?
H30B C30A H30C 109.5 . . ?
C31A C30A H30A 109.5 . . ?
C31A C30A H30B 109.5 . . ?
C31A C30A H30C 109.5 . . ?
C36A C31A C30A 120.4(6) . . ?
C36A C31A C32A 120.0 . . ?
C32A C31A C30A 119.6(6) . . ?
C31A C36A C37A 122.2(5) . . ?
C35A C36A C31A 120.0 . . ?
C35A C36A C37A 117.8(5) . . ?
C36A C35A H35A 120.0 . . ?
C34A C35A C36A 120.0 . . ?
C34A C35A H35A 120.0 . . ?
C35A C34A H34A 120.0 . . ?
C33A C34A C35A 120.0 . . ?
C33A C34A H34A 120.0 . . ?
C34A C33A H33A 120.0 . . ?
C34A C33A C32A 120.0 . . ?
C32A C33A H33A 120.0 . . ?
C31A C32A H32A 120.0 . . ?
C33A C32A C31A 120.0 . . ?
C33A C32A H32A 120.0 . . ?
C36A C37A H37A 109.5 . . ?
C36A C37A H37B 109.5 . . ?
C36A C37A H37C 109.5 . . ?
H37A C37A H37B 109.5 . . ?
H37A C37A H37C 109.5 . . ?
H37B C37A H37C 109.5 . . ?
H30D C30B H30E 109.5 . . ?
H30D C30B H30F 109.5 . . ?
H30E C30B H30F 109.5 . . ?
C31B C30B H30D 109.5 . . ?
C31B C30B H30E 109.5 . . ?
C31B C30B H30F 109.5 . . ?
C32B C33B H33B 120.0 . . ?
C32B C33B C34B 120.0 . . ?
C34B C33B H33B 120.0 . . ?
C33B C32B H32B 120.0 . . ?
C31B C32B C33B 120.0 . . ?
C31B C32B H32B 120.0 . . ?
C32B C31B C30B 124.5(16) . . ?
C32B C31B C37B 120.0 . . ?
C37B C31B C30B 115.5(17) . . ?
C31B C37B H37D 120.0 . . ?
C35B C37B C31B 120.0 . . ?
C35B C37B H37D 120.0 . . ?
C37B C35B C34B 120.0 . . ?
C37B C35B C36B 127(2) . . ?
C34B C35B C36B 113(2) . . ?
C33B C34B H34B 120.0 . . ?
C35B C34B C33B 120.0 . . ?
C35B C34B H34B 120.0 . . ?
C35B C36B H36A 109.5 . . ?
C35B C36B H36B 109.5 . . ?
C35B C36B H36C 109.5 . . ?
H36A C36B H36B 109.5 . . ?
H36A C36B H36C 109.5 . . ?
H36B C36B H36C 109.5 . . ?

loop_
_geom_bond_atom_site_label_1
_geom_bond_atom_site_label_2
_geom_bond_distance
_geom_bond_site_symmetry_2
_geom_bond_publ_flag
Cu1 O1 2.5543(16) . ?
Cu1 N1 2.0272(19) . ?
Cu1 N1 2.0271(19) 2_666 ?
Cu1 N2 2.0364(18) . ?
Cu1 N2 2.0364(18) 2_666 ?
S1 O1 1.4402(16) . ?
S1 O2 1.429(3) . ?
S1 O3 1.430(3) . ?
S1 C12 1.827(3) . ?
F1 C12 1.327(4) . ?
F2 C12 1.325(3) . ?
F3 C12 1.317(4) . ?
N1 C1 1.332(3) . ?
N1 C5 1.333(3) . ?
N2 C10A 1.262(5) . ?
N2 C10B 1.437(5) . ?
N2 C12A 1.365(5) . ?
N2 C12B 1.292(6) . ?
C1 H1 0.9500 . ?
C1 C2 1.377(4) . ?
C2 H2 0.9500 . ?
C2 C3 1.380(3) . ?
C3 C4 1.385(3) . ?
C3 C6 1.478(3) . ?
C4 H4 0.9500 . ?
C4 C5 1.376(3) . ?
C5 H5 0.9500 . ?
C6 C7 1.379(4) . ?
C6 C11 1.380(4) . ?
C7 H7 0.9500 . ?
C7 C8 1.382(4) . ?
C8 H8 0.9500 . ?
C8 C9 1.364(6) . ?
C9 H9 0.9500 . ?
C9 C10 1.344(7) . ?
C10 H10 0.9500 . ?
C10 C11 1.383(5) . ?
C10A H10A 0.9500 . ?
C10A C11A 1.381(6) . ?
C10B H10B 0.9500 . ?
C10B C11B 1.376(6) . ?
C11 H11 0.9500 . ?
C11A H11A 0.9500 . ?
C11A C25 1.397(5) . ?
C11B H11B 0.9500 . ?
C11B C25 1.377(5) . ?
C12A H12A 0.9500 . ?
C12A C13A 1.378(6) . ?
C12B H12B 0.9500 . ?
C12B C13B 1.384(7) . ?
C13 C14 1.376(3) . ?
C13 C18 1.380(3) . ?
C13 C25 1.482(3) . ?
C13A H13A 0.9500 . ?
C13A C25 1.441(5) . ?
C13B H13B 0.9500 . ?
C13B C25 1.332(5) . ?
C14 H14 0.9500 . ?
C14 C15 1.391(4) . ?
C15 H15 0.9500 . ?
C15 C16 1.357(4) . ?
C16 H16 0.9500 . ?
C16 C17 1.362(4) . ?
C17 H17 0.9500 . ?
C17 C18 1.384(4) . ?
C18 H18 0.9500 . ?
C20A H20A 0.9800 . ?
C20A H20B 0.9800 . ?
C20A H20C 0.9800 . ?
C20A C21A 1.401(10) . ?
C21A C26A 1.3900 . ?
C21A C22A 1.3900 . ?
C26A C25A 1.3900 . ?
C26A C27A 1.513(11) . ?
C25A H25A 0.9500 . ?
C25A C24A 1.3900 . ?
C24A H24A 0.9500 . ?
C24A C23A 1.3900 . ?
C23A H23A 0.9500 . ?
C23A C22A 1.3900 . ?
C22A H22A 0.9500 . ?
C27A H27A 0.9800 . ?
C27A H27B 0.9800 . ?
C27A H27C 0.9800 . ?
C20B C25B 1.3900 . ?
C20B C21B 1.3900 . ?
C20B C27B 1.487(14) . ?
C25B C24B 1.3900 . ?
C25B C26B 1.430(12) . ?
C24B H24B 0.9500 . ?
C24B C23B 1.3900 . ?
C23B H23B 0.9500 . ?
C23B C22B 1.3900 . ?
C22B H22B 0.9500 . ?
C22B C21B 1.3900 . ?
C21B H21B 0.9500 . ?
C26B H26A 0.9800 . ?
C26B H26B 0.9800 . ?
C26B H26C 0.9800 . ?
C27B H27D 0.9800 . ?
C27B H27E 0.9800 . ?
C27B H27F 0.9800 . ?
C30A H30A 0.9800 . ?
C30A H30B 0.9800 . ?
C30A H30C 0.9800 . ?
C30A C31A 1.486(10) . ?
C31A C36A 1.3900 . ?
C31A C32A 1.3900 . ?
C36A C35A 1.3900 . ?
C36A C37A 1.514(6) . ?
C35A H35A 0.9500 . ?
C35A C34A 1.3900 . ?
C34A H34A 0.9500 . ?
C34A C33A 1.3900 . ?
C33A H33A 0.9500 . ?
C33A C32A 1.3900 . ?
C32A H32A 0.9500 . ?
C37A H37A 0.9800 . ?
C37A H37B 0.9800 . ?
C37A H37C 0.9800 . ?
C30B H30D 0.9800 . ?
C30B H30E 0.9800 . ?
C30B H30F 0.9800 . ?
C30B C31B 1.44(3) . ?
C33B H33B 0.9500 . ?
C33B C32B 1.3900 . ?
C33B C34B 1.3900 . ?
C32B H32B 0.9500 . ?
C32B C31B 1.3900 . ?
C31B C37B 1.3900 . ?
C37B H37D 0.9500 . ?
C37B C35B 1.3900 . ?
C35B C34B 1.3900 . ?
C35B C36B 1.41(2) . ?
C34B H34B 0.9500 . ?
C36B H36A 0.9800 . ?
C36B H36B 0.9800 . ?
C36B H36C 0.9800 . ?
